data_4112486
loop_
_publ_author_name
'Markus R. B\"urgstein'
'Michael T. Gamer'
'Peter W. Roesky'

_publ_contact_author
;
      Prof. Dr. Peter Roesky
      Freie Universit\"at Berlin
      Fabeckstr. 34-36
      14195 Berlin
      Bundesrepublik Deutschland
;
_publ_contact_author_email roesky@chemie.fu-berlin.de
_publ_contact_author_fax +49/(0)3083852440
_publ_contact_author_phone +49/(0)3083854004
_publ_section_title
;
 Nitrophenolate as a Building Block for Lanthanide Chains, Layers, and
 Clusters
;
_journal_name_full 'Journal of the American Chemical Society'
_journal_page_first 5213
_journal_page_last 5218
_journal_paper_doi 10.1021/ja0396044
_journal_volume 126
_journal_year 2004
_chemical_formula_sum 'C112 H96 Er4 K4 N16 O52'
_chemical_formula_weight 3323.49
_chemical_name_systematic
; 
 ? 
;
_space_group_IT_number 2
_symmetry_cell_setting triclinic
_symmetry_space_group_name_Hall '-P 1'
_symmetry_space_group_name_H-M 'P -1'
_atom_sites_solution_hydrogens geom
_atom_sites_solution_primary direct
_atom_sites_solution_secondary difmap
_audit_creation_method SHELXL-97
_cell_angle_alpha 102.96(3)
_cell_angle_beta 94.34(3)
_cell_angle_gamma 94.77(3)
_cell_formula_units_Z 2
_cell_length_a 12.130(2)
_cell_length_b 20.632(4)
_cell_length_c 25.974(5)
_cell_measurement_temperature 203(2)
_cell_volume 6283(2)
_computing_structure_refinement 'SHELXL-97 (Sheldrick, 1997)'
_computing_structure_solution 'SHELXS-97 (Sheldrick, 1990)'
_diffrn_ambient_temperature 203(2)
_diffrn_measured_fraction_theta_full 0.926
_diffrn_measured_fraction_theta_max 0.926
_diffrn_measurement_device_type Stoe-IPDS
_diffrn_measurement_method 'area detector'
_diffrn_radiation_monochromator graphite
_diffrn_radiation_source 'fine-focus sealed tube'
_diffrn_radiation_type MoK\a
_diffrn_radiation_wavelength 0.71073
_diffrn_reflns_av_R_equivalents 0.0489
_diffrn_reflns_av_sigmaI/netI 0.0706
_diffrn_reflns_limit_h_max 14
_diffrn_reflns_limit_h_min -14
_diffrn_reflns_limit_k_max 25
_diffrn_reflns_limit_k_min -25
_diffrn_reflns_limit_l_max 31
_diffrn_reflns_limit_l_min -31
_diffrn_reflns_number 46628
_diffrn_reflns_theta_full 25.88
_diffrn_reflns_theta_max 25.88
_diffrn_reflns_theta_min 1.88
_exptl_absorpt_coefficient_mu 2.876
_exptl_absorpt_correction_type none
_exptl_crystal_colour orange
_exptl_crystal_density_diffrn 1.757
_exptl_crystal_description rods
_exptl_crystal_F_000 3288
_exptl_crystal_size_max .21
_exptl_crystal_size_mid .10
_exptl_crystal_size_min .05
_refine_diff_density_max 2.117
_refine_diff_density_min -0.991
_refine_diff_density_rms 0.142
_refine_ls_extinction_method none
_refine_ls_goodness_of_fit_ref 0.904
_refine_ls_hydrogen_treatment mixed
_refine_ls_matrix_type full
_refine_ls_number_parameters 1498
_refine_ls_number_reflns 22583
_refine_ls_number_restraints 0
_refine_ls_restrained_S_all 0.904
_refine_ls_R_factor_all 0.0708
_refine_ls_R_factor_gt 0.0447
_refine_ls_shift/su_max 0.002
_refine_ls_shift/su_mean 0.000
_refine_ls_structure_factor_coef Fsqd
_refine_ls_weighting_details 'w=1/[\s^2^(Fo^2^)+(0.0710P)^2^+0.0000P] where P=(Fo^2^+2Fc^2^)/3'
_refine_ls_weighting_scheme calc
_refine_ls_wR_factor_gt 0.1077
_refine_ls_wR_factor_ref 0.1152
_reflns_number_gt 15661
_reflns_number_total 22583
_reflns_threshold_expression >2sigma(I)
_cod_data_source_file ja0396044si20031114_124155_2.cif
_cod_data_source_block 2b
_cod_depositor_comments
;
The following automatic conversions were performed:

'_refine_ls_weighting_scheme' value 'calc
w=1/[\s^2^(Fo^2^)+(0.0710P)^2^+0.0000P] where P=(Fo^2^+2Fc^2^)/3' was
changed to 'calc'. New tag '_refine_ls_weighting_details' was
created. The value of the new tag was set to
'w=1/[\s^2^(Fo^2^)+(0.0710P)^2^+0.0000P] where P=(Fo^2^+2Fc^2^)/3'.

Automatic conversion script
Id: cif_fix_values 3143 2015-03-26 13:38:13Z robertas 
;
_cod_database_code 4112486

loop_
_symmetry_equiv_pos_as_xyz
'x, y, z'
'-x, -y, -z'

loop_
_atom_site_label
_atom_site_type_symbol
_atom_site_fract_x
_atom_site_fract_y
_atom_site_fract_z
_atom_site_U_iso_or_equiv
_atom_site_adp_type
_atom_site_occupancy
_atom_site_calc_flag
_atom_site_refinement_flags
_atom_site_disorder_assembly
_atom_site_disorder_group
Er1 Er 0.90844(2) 1.199466(15) 0.959153(12) 0.02856(8) Uani 1 d . . .
Er2 Er 0.86709(3) 0.971069(16) 0.675767(13) 0.03716(9) Uani 1 d . . .
Er3 Er 0.74106(2) 0.669113(15) 0.462513(12) 0.02789(8) Uani 1 d . . .
Er4 Er 0.77556(2) 0.414247(14) 0.214589(12) 0.02759(8) Uani 1 d . . .
K1 K 0.84449(13) 1.36667(8) 1.05466(7) 0.0405(4) Uani 1 d . . .
K2 K 0.78173(16) 1.04260(10) 0.82709(8) 0.0548(5) Uani 1 d . . .
K3 K 0.77041(15) 0.84656(8) 0.55051(7) 0.0455(4) Uani 1 d . . .
K4 K 0.78177(14) 0.58211(8) 0.31573(6) 0.0410(4) Uani 1 d . . .
O1 O 0.8829(4) 1.1960(2) 0.87161(19) 0.0405(12) Uani 1 d . . .
O2 O 0.8705(5) 1.3081(3) 0.9461(2) 0.0449(13) Uani 1 d . . .
O3 O 0.8278(7) 1.3949(3) 0.9203(3) 0.075(2) Uani 1 d . . .
O4 O 0.7730(4) 1.2258(2) 1.01121(19) 0.0333(10) Uani 1 d . . .
O5 O 0.5816(6) 1.0730(4) 0.9035(3) 0.087(2) Uiso 1 d . . .
O6 O 0.7442(4) 1.1230(3) 0.9265(2) 0.0468(13) Uani 1 d . . .
O7 O 0.9781(4) 1.1381(2) 1.01228(19) 0.0366(11) Uani 1 d . . .
O8 O 0.9500(4) 1.0918(2) 0.9079(2) 0.0373(11) Uani 1 d . . .
O9 O 1.0158(4) 0.9988(2) 0.8767(2) 0.0426(12) Uani 1 d . . .
O10 O 0.9991(4) 1.2805(2) 1.0264(2) 0.0367(11) Uani 1 d . . .
O11 O 1.0976(4) 1.2195(3) 0.9418(2) 0.0415(12) Uani 1 d . . .
O12 O 1.2760(5) 1.2370(4) 0.9468(3) 0.073(2) Uani 1 d . . .
O13 O 0.9795(4) 1.0403(3) 0.7406(2) 0.0468(13) Uani 1 d . . .
O14 O 1.0510(5) 0.9358(3) 0.6742(3) 0.0628(16) Uani 1 d . . .
O15 O 1.2258(6) 0.9276(3) 0.6752(3) 0.0698(18) Uani 1 d . . .
O16 O 0.9077(5) 0.9587(3) 0.5926(2) 0.0583(16) Uani 1 d . . .
O17 O 0.8786(6) 1.0797(3) 0.6502(2) 0.0621(17) Uani 1 d . . .
O18A O 0.8823(15) 1.1615(9) 0.6142(7) 0.094(5) Uiso 0.50 d P . .
O18B O 0.9580(9) 1.1657(5) 0.6231(4) 0.041(2) Uiso 0.50 d P . .
O19 O 0.7414(5) 1.0357(3) 0.7213(2) 0.0557(15) Uani 1 d . . .
O20 O 0.6951(5) 0.9489(3) 0.6285(3) 0.0646(17) Uani 1 d . . .
O21A O 0.6215(9) 1.0949(6) 0.7579(5) 0.087(3) Uiso 0.75 d P A 1
O21B O 0.606(2) 1.1210(15) 0.7267(13) 0.077(8) Uiso 0.25 d P A 2
O22 O 0.8367(5) 0.8584(2) 0.6557(2) 0.0455(13) Uani 1 d . . .
O23 O 0.8383(5) 0.9318(3) 0.7542(2) 0.0474(13) Uani 1 d . . .
O24 O 0.8199(5) 0.8816(3) 0.8173(2) 0.0481(13) Uani 1 d . . .
O25 O 0.6453(4) 0.7230(2) 0.5247(2) 0.0360(11) Uani 1 d . . .
O26 O 0.5752(4) 0.5983(3) 0.4685(2) 0.0536(15) Uani 1 d . . .
O27A O 0.4329(8) 0.5454(5) 0.4921(4) 0.057(3) Uiso 0.60 d P . .
O27B O 0.4018(11) 0.5649(7) 0.4731(6) 0.048(3) Uiso 0.40 d P . .
O28 O 0.7970(4) 0.5708(2) 0.42579(18) 0.0341(10) Uani 1 d . . .
O29 O 0.7925(5) 0.6150(3) 0.5312(2) 0.0449(13) Uani 1 d . . .
O30 O 0.8149(5) 0.5452(3) 0.5802(2) 0.0468(13) Uani 1 d . . .
O31 O 0.8842(3) 0.7416(2) 0.50646(18) 0.0326(10) Uani 1 d . . .
O32 O 0.8794(4) 0.6904(3) 0.4029(2) 0.0398(12) Uani 1 d . . .
O33 O 1.0321(5) 0.6734(4) 0.3681(3) 0.0693(19) Uani 1 d . . .
O34 O 0.6403(4) 0.6559(3) 0.3842(2) 0.0424(12) Uani 1 d . . .
O35 O 0.5774(5) 0.8474(3) 0.4645(3) 0.0738(19) Uani 1 d . . .
O36 O 0.7049(4) 0.7800(3) 0.4438(2) 0.0397(12) Uani 1 d . . .
O37 O 0.8469(4) 0.3235(2) 0.17185(18) 0.0309(10) Uani 1 d . . .
O38 O 0.8256(5) 0.3476(2) 0.2756(2) 0.0450(13) Uani 1 d . . .
O39 O 0.8348(5) 0.2666(3) 0.3156(2) 0.0453(13) Uani 1 d . . .
O40 O 0.9126(4) 0.4838(2) 0.26549(18) 0.0332(10) Uani 1 d . . .
O41 O 0.9140(4) 0.4507(2) 0.16019(19) 0.0353(11) Uani 1 d . . .
O42 O 1.0680(4) 0.4697(3) 0.1275(2) 0.0480(13) Uani 1 d . . .
O43 O 0.6760(4) 0.4484(2) 0.2824(2) 0.0381(11) Uani 1 d . . .
O44 O 0.6122(4) 0.3379(3) 0.2045(2) 0.0468(13) Uani 1 d . . .
O45 O 0.4664(4) 0.2745(3) 0.2111(2) 0.0511(14) Uani 1 d . . .
O46 O 0.7058(4) 0.5120(3) 0.2022(2) 0.0448(13) Uani 1 d . . .
O47 O 0.6906(4) 0.3992(2) 0.12713(19) 0.0377(11) Uani 1 d . . .
O48 O 0.5716(7) 0.3908(4) 0.0576(3) 0.086(2) Uani 1 d . . .
O49 O 0.8039(6) 1.4928(4) 1.0488(3) 0.085(2) Uiso 1 d . . .
O50 O 0.6324(11) 1.2475(7) 0.9049(6) 0.164(5) Uiso 1 d . . .
O51 O 0.5901(6) 0.9420(4) 0.7974(3) 0.0726(18) Uiso 1 d . . .
O52 O 0.7599(8) 0.6831(5) 0.2704(4) 0.117(3) Uiso 1 d . . .
N1 N 0.8546(5) 1.3380(3) 0.9098(3) 0.0438(15) Uani 1 d . . .
N2 N 0.6478(6) 1.1123(3) 0.9368(3) 0.0508(17) Uani 1 d . . .
N3 N 1.0140(5) 1.0481(3) 0.9131(2) 0.0318(13) Uani 1 d . . .
N4 N 1.1893(5) 1.2406(3) 0.9692(3) 0.0410(15) Uani 1 d . . .
N5 N 1.1494(6) 0.9561(4) 0.6943(3) 0.0502(17) Uani 1 d . . .
N6 N 0.9372(9) 1.1044(6) 0.6234(5) 0.096(3) Uiso 1 d . . .
N7 N 0.6479(7) 1.0551(5) 0.7115(4) 0.076(2) Uiso 1 d . . .
N8 N 0.8349(5) 0.8784(3) 0.7704(2) 0.0366(14) Uani 1 d . . .
N9 N 0.4929(6) 0.6005(4) 0.4953(3) 0.063(2) Uani 1 d . . .
N10 N 0.8128(5) 0.5573(3) 0.5359(2) 0.0341(13) Uani 1 d . . .
N11 N 0.9835(5) 0.6952(3) 0.4072(3) 0.0414(15) Uani 1 d . . .
N12 N 0.6056(6) 0.7939(4) 0.4369(3) 0.0535(18) Uani 1 d . . .
N13 N 0.8347(4) 0.2867(3) 0.2743(2) 0.0306(12) Uani 1 d . . .
N14 N 1.0171(5) 0.4660(3) 0.1667(2) 0.0325(13) Uani 1 d . . .
N15 N 0.5310(5) 0.3256(3) 0.2298(2) 0.0338(13) Uani 1 d . . .
N16 N 0.6056(5) 0.4197(4) 0.1062(3) 0.0540(19) Uani 1 d . . .
C1 C 0.8813(5) 1.2374(4) 0.8409(3) 0.0339(15) Uani 1 d . . .
C2 C 0.8701(6) 1.3069(4) 0.8564(3) 0.0381(16) Uani 1 d . . .
C3 C 0.8701(6) 1.3496(4) 0.8200(3) 0.0433(18) Uani 1 d . . .
H3 H 0.8628 1.3954 0.8319 0.052 Uiso 1 calc R . .
C4 C 0.8806(7) 1.3233(5) 0.7682(3) 0.052(2) Uani 1 d . . .
H4 H 0.8816 1.3511 0.7440 0.062 Uiso 1 calc R . .
C5 C 0.8901(6) 1.2545(4) 0.7503(3) 0.0479(19) Uani 1 d . . .
H5 H 0.8973 1.2367 0.7142 0.058 Uiso 1 calc R . .
C6 C 0.8890(6) 1.2130(4) 0.7851(3) 0.0409(17) Uani 1 d . . .
H6 H 0.8934 1.1671 0.7718 0.049 Uiso 1 calc R . .
C7 C 0.6796(5) 1.1995(3) 1.0208(3) 0.0309(14) Uani 1 d . . .
C8 C 0.6108(6) 1.1449(4) 0.9853(3) 0.0409(17) Uani 1 d . . .
C9 C 0.5053(7) 1.1215(4) 0.9966(4) 0.059(2) Uani 1 d . . .
H9 H 0.4613 1.0873 0.9716 0.070 Uiso 1 calc R . .
C10 C 0.4665(8) 1.1488(5) 1.0442(4) 0.065(3) Uani 1 d . . .
H10 H 0.3970 1.1325 1.0526 0.078 Uiso 1 calc R . .
C11 C 0.5321(6) 1.2012(4) 1.0800(3) 0.0445(18) Uani 1 d . . .
H11 H 0.5056 1.2200 1.1125 0.053 Uiso 1 calc R . .
C12 C 0.6326(6) 1.2256(4) 1.0691(3) 0.0357(15) Uani 1 d . . .
H12 H 0.6731 1.2612 1.0943 0.043 Uiso 1 calc R . .
C13 C 1.0559(5) 1.0992(3) 1.0094(3) 0.0323(15) Uani 1 d . . .
C14 C 1.0823(5) 1.0558(3) 0.9621(3) 0.0292(14) Uani 1 d . . .
C15 C 1.1716(6) 1.0152(4) 0.9608(3) 0.0421(18) Uani 1 d . . .
H15 H 1.1885 0.9888 0.9284 0.050 Uiso 1 calc R . .
C16 C 1.2325(6) 1.0150(4) 1.0069(4) 0.050(2) Uani 1 d . . .
H16 H 1.2916 0.9882 1.0067 0.060 Uiso 1 calc R . .
C17 C 1.2066(6) 1.0548(4) 1.0548(3) 0.0428(19) Uani 1 d . . .
H17 H 1.2482 1.0539 1.0866 0.051 Uiso 1 calc R . .
C18 C 1.1216(6) 1.0954(4) 1.0564(3) 0.0381(17) Uani 1 d . . .
H18 H 1.1065 1.1212 1.0893 0.046 Uiso 1 calc R . .
C19 C 1.0992(6) 1.2857(3) 1.0511(3) 0.0331(15) Uani 1 d . . .
C20 C 1.1967(6) 1.2682(4) 1.0250(3) 0.0346(15) Uani 1 d . . .
C21 C 1.3036(7) 1.2797(5) 1.0522(4) 0.056(2) Uani 1 d . . .
H21 H 1.3658 1.2689 1.0337 0.068 Uiso 1 calc R . .
C22 C 1.3168(7) 1.3068(5) 1.1060(4) 0.060(2) Uani 1 d . . .
H22 H 1.3878 1.3149 1.1247 0.072 Uiso 1 calc R . .
C23 C 1.2224(7) 1.3219(4) 1.1320(3) 0.0480(19) Uani 1 d . . .
H23 H 1.2310 1.3397 1.1689 0.058 Uiso 1 calc R . .
C24 C 1.1184(6) 1.3119(3) 1.1061(3) 0.0384(16) Uani 1 d . . .
H24 H 1.0576 1.3229 1.1257 0.046 Uiso 1 calc R . .
C25 C 1.0828(6) 1.0470(4) 0.7620(3) 0.0392(17) Uani 1 d . . .
C26 C 1.1682(6) 1.0095(4) 0.7407(3) 0.0415(17) Uani 1 d . . .
C27 C 1.2774(7) 1.0211(5) 0.7661(4) 0.058(2) Uani 1 d . . .
H27 H 1.3329 0.9956 0.7514 0.070 Uiso 1 calc R . .
C28 C 1.3033(8) 1.0695(5) 0.8124(4) 0.061(2) Uani 1 d . . .
H28 H 1.3766 1.0782 0.8287 0.073 Uiso 1 calc R . .
C29 C 1.2192(7) 1.1057(5) 0.8349(4) 0.056(2) Uani 1 d . . .
H29 H 1.2355 1.1376 0.8672 0.068 Uiso 1 calc R . .
C30 C 1.1133(6) 1.0950(4) 0.8101(3) 0.0443(18) Uani 1 d . . .
H30 H 1.0588 1.1206 0.8258 0.053 Uiso 1 calc R . .
C31 C 1.0196(10) 1.0641(6) 0.5941(5) 0.084(4) Uani 1 d . . .
C32 C 0.9959(10) 0.9940(6) 0.5795(5) 0.079(3) Uani 1 d . . .
C33 C 1.0749(11) 0.9560(7) 0.5434(5) 0.095(4) Uiso 1 d . . .
H33 H 1.0604 0.9093 0.5311 0.114 Uiso 1 calc R . .
C34 C 1.1605(11) 0.9864(7) 0.5296(6) 0.098(4) Uiso 1 d . . .
H34 H 1.2110 0.9618 0.5096 0.118 Uiso 1 calc R . .
C35 C 1.1777(12) 1.0547(8) 0.5439(6) 0.111(4) Uiso 1 d . . .
H35 H 1.2349 1.0747 0.5284 0.134 Uiso 1 calc R . .
C36 C 1.1231(3) 1.09590(17) 0.57717(15) 0.107(4) Uiso 1 d . . .
H36 H 1.1473 1.1417 0.5893 0.128 Uiso 1 calc R . .
C37 C 0.6018(3) 0.97017(17) 0.62669(15) 0.098(4) Uiso 1 d R . .
C38 C 0.5619(3) 1.01924(17) 0.66282(15) 0.091(4) Uiso 1 d R . .
C39 C 0.4774(3) 1.05950(17) 0.65738(15) 0.135(6) Uiso 1 d R . .
H39 H 0.4781 1.1027 0.6790 0.162 Uiso 1 d R . .
C40 C 0.4162(3) 1.03965(17) 0.62916(15) 0.201(10) Uiso 1 d R . .
H40 H 0.3434 1.0508 0.6334 0.242 Uiso 1 calc R . .
C41 C 0.4388(3) 0.99582(17) 0.58403(15) 0.293(17) Uiso 1 d R . .
H41 H 0.3959 0.9948 0.5521 0.352 Uiso 1 calc R . .
C42 C 0.5361(3) 0.94518(17) 0.58245(15) 0.167(8) Uiso 1 d R . .
H42 H 0.5436 0.9068 0.5560 0.200 Uiso 1 calc R . .
C43 C 0.8539(3) 0.81436(17) 0.68187(15) 0.0348(16) Uani 1 d R . .
C44 C 0.8478(3) 0.81833(17) 0.73603(15) 0.0307(14) Uani 1 d R . .
C45 C 0.8622(3) 0.76304(17) 0.75955(15) 0.0368(16) Uani 1 d R . .
H45 H 0.8610 0.7692 0.7965 0.044 Uiso 1 calc R . .
C46 C 0.8779(6) 0.7011(4) 0.7299(3) 0.0400(17) Uani 1 d . . .
H46 H 0.8891 0.6655 0.7461 0.048 Uiso 1 calc R . .
C47 C 0.8766(5) 0.6926(3) 0.6745(3) 0.0385(17) Uani 1 d . . .
H47 H 0.8850 0.6501 0.6535 0.046 Uiso 1 calc R . .
C48 C 0.8636(6) 0.7442(3) 0.6506(3) 0.0382(17) Uani 1 d . . .
H48 H 0.8606 0.7360 0.6134 0.046 Uiso 1 calc R . .
C49 C 0.5593(6) 0.7136(4) 0.5509(3) 0.0400(17) Uani 1 d . . .
C50 C 0.4802(6) 0.6555(4) 0.5378(3) 0.0399(17) Uani 1 d . . .
C51 C 0.3894(6) 0.6490(5) 0.5669(3) 0.049(2) Uani 1 d . . .
H51 H 0.3403 0.6096 0.5578 0.059 Uiso 1 calc R . .
C52 C 0.3718(7) 0.6982(5) 0.6073(4) 0.062(3) Uani 1 d . . .
H52 H 0.3109 0.6935 0.6269 0.074 Uiso 1 calc R . .
C53 C 0.4446(7) 0.7568(6) 0.6202(4) 0.070(3) Uani 1 d . . .
H53 H 0.4307 0.7919 0.6482 0.085 Uiso 1 calc R . .
C54 C 0.5361(7) 0.7643(5) 0.5931(4) 0.056(2) Uani 1 d . . .
H54 H 0.5839 0.8042 0.6030 0.067 Uiso 1 calc R . .
C55 C 0.8284(5) 0.5175(3) 0.4391(3) 0.0289(14) Uani 1 d . . .
C56 C 0.8373(5) 0.5080(3) 0.4915(3) 0.0291(14) Uani 1 d . . .
C57 C 0.8753(5) 0.4493(3) 0.5038(3) 0.0351(15) Uani 1 d . . .
H57 H 0.8801 0.4445 0.5390 0.042 Uiso 1 calc R . .
C58 C 0.9050(6) 0.3996(4) 0.4641(3) 0.0388(16) Uani 1 d . . .
H58 H 0.9313 0.3610 0.4719 0.047 Uiso 1 calc R . .
C59 C 0.8954(5) 0.4074(4) 0.4120(3) 0.0378(16) Uani 1 d . . .
H59 H 0.9148 0.3734 0.3846 0.045 Uiso 1 calc R . .
C60 C 0.8583(5) 0.4639(3) 0.4001(3) 0.0336(15) Uani 1 d . . .
H60 H 0.8525 0.4672 0.3645 0.040 Uiso 1 calc R . .
C61 C 0.9916(5) 0.7502(3) 0.5038(3) 0.0320(15) Uani 1 d . . .
C62 C 1.0446(5) 0.7269(4) 0.4574(3) 0.0373(16) Uani 1 d . . .
C63 C 1.1630(7) 0.7343(5) 0.4581(4) 0.065(3) Uani 1 d . . .
H63 H 1.1971 0.7174 0.4272 0.078 Uiso 1 calc R . .
C64 C 1.2262(7) 0.7659(6) 0.5039(5) 0.080(3) Uani 1 d . . .
H64 H 1.3040 0.7712 0.5047 0.096 Uiso 1 calc R . .
C65 C 1.1756(6) 0.7900(5) 0.5490(4) 0.062(3) Uani 1 d . . .
H65 H 1.2199 0.8120 0.5803 0.075 Uiso 1 calc R . .
C66 C 1.0622(6) 0.7827(4) 0.5496(3) 0.0415(17) Uani 1 d . . .
H66 H 1.0309 0.7999 0.5812 0.050 Uiso 1 calc R . .
C67 C 0.5525(6) 0.6840(4) 0.3729(3) 0.0457(19) Uani 1 d . . .
C68 C 0.5276(7) 0.7501(5) 0.3970(4) 0.054(2) Uani 1 d . . .
C69 C 0.4273(8) 0.7762(6) 0.3849(5) 0.084(3) Uani 1 d . . .
H69 H 0.4124 0.8189 0.4030 0.100 Uiso 1 calc R . .
C70 C 0.3529(9) 0.7374(7) 0.3460(5) 0.100(4) Uani 1 d . . .
H70 H 0.2877 0.7547 0.3357 0.121 Uiso 1 calc R . .
C71 C 0.3712(8) 0.6730(6) 0.3213(5) 0.092(4) Uani 1 d . . .
H71 H 0.3171 0.6474 0.2953 0.111 Uiso 1 calc R . .
C72 C 0.4658(8) 0.6455(6) 0.3338(4) 0.074(3) Uani 1 d . . .
H72 H 0.4747 0.6012 0.3169 0.089 Uiso 1 calc R . .
C73 C 0.8580(5) 0.2632(3) 0.1778(3) 0.0266(13) Uani 1 d . . .
C74 C 0.8494(5) 0.2412(3) 0.2259(3) 0.0281(14) Uani 1 d . . .
C75 C 0.8619(5) 0.1743(3) 0.2289(3) 0.0322(15) Uani 1 d . . .
H75 H 0.8554 0.1619 0.2613 0.039 Uiso 1 calc R . .
C76 C 0.8831(6) 0.1282(4) 0.1859(3) 0.0375(16) Uani 1 d . . .
H76 H 0.8902 0.0838 0.1878 0.045 Uiso 1 calc R . .
C77 C 0.8945(5) 0.1485(4) 0.1375(3) 0.0352(15) Uani 1 d . . .
H77 H 0.9096 0.1172 0.1072 0.042 Uiso 1 calc R . .
C78 C 0.8836(5) 0.2129(3) 0.1345(3) 0.0319(15) Uani 1 d . . .
H78 H 0.8936 0.2247 0.1021 0.038 Uiso 1 calc R . .
C79 C 1.0209(5) 0.4881(3) 0.2647(3) 0.0317(15) Uani 1 d . . .
C80 C 1.0761(5) 0.4789(3) 0.2177(3) 0.0323(15) Uani 1 d . . .
C81 C 1.1937(6) 0.4831(4) 0.2196(3) 0.0425(18) Uani 1 d . . .
H81 H 1.2282 0.4772 0.1879 0.051 Uiso 1 calc R . .
C82 C 1.2565(6) 0.4957(5) 0.2667(4) 0.055(2) Uani 1 d . . .
H82 H 1.3343 0.4973 0.2677 0.066 Uiso 1 calc R . .
C83 C 1.2051(6) 0.5062(5) 0.3141(3) 0.052(2) Uani 1 d . . .
H83 H 1.2488 0.5160 0.3469 0.063 Uiso 1 calc R . .
C84 C 1.0909(6) 0.5023(4) 0.3127(3) 0.0427(18) Uani 1 d . . .
H84 H 1.0583 0.5094 0.3449 0.051 Uiso 1 calc R . .
C85 C 0.5869(5) 0.4281(3) 0.3021(3) 0.0315(15) Uani 1 d . . .
C86 C 0.5144(5) 0.3688(3) 0.2784(3) 0.0325(15) Uani 1 d . . .
C87 C 0.4193(5) 0.3500(4) 0.3037(3) 0.0413(18) Uani 1 d . . .
H87 H 0.3734 0.3104 0.2882 0.050 Uiso 1 calc R . .
C88 C 0.3962(6) 0.3886(5) 0.3488(4) 0.056(2) Uani 1 d . . .
H88 H 0.3344 0.3758 0.3654 0.067 Uiso 1 calc R . .
C89 C 0.4635(6) 0.4489(5) 0.3724(3) 0.053(2) Uani 1 d . . .
H89 H 0.4456 0.4762 0.4042 0.063 Uiso 1 calc R . .
C90 C 0.5546(6) 0.4677(4) 0.3491(3) 0.0405(17) Uani 1 d . . .
H90 H 0.5973 0.5083 0.3651 0.049 Uiso 1 calc R . .
C91 C 0.6063(6) 0.5157(4) 0.1822(3) 0.048(2) Uani 1 d . . .
C92 C 0.5536(6) 0.4718(5) 0.1348(4) 0.055(2) Uani 1 d . . .
C93 C 0.4447(9) 0.4775(7) 0.1081(5) 0.084(4) Uani 1 d . . .
H93 H 0.4168 0.4489 0.0754 0.101 Uiso 1 calc R . .
C94 C 0.3895(11) 0.5243(7) 0.1322(5) 0.087(4) Uani 1 d . . .
H94 H 0.3180 0.5291 0.1179 0.105 Uiso 1 calc R . .
C95 C 0.4372(9) 0.5688(6) 0.1809(5) 0.084(3) Uani 1 d . . .
H95 H 0.3947 0.6021 0.1975 0.100 Uiso 1 calc R . .
C96 C 0.5480(9) 0.5656(5) 0.2063(4) 0.068(3) Uani 1 d . . .
H96 H 0.5774 0.5966 0.2376 0.081 Uiso 1 calc R . .
C97 C 0.8498(13) 1.5533(8) 1.0877(7) 0.120(5) Uiso 1 d . . .
H97A H 0.9302 1.5530 1.0950 0.144 Uiso 1 calc R . .
H97B H 0.8156 1.5558 1.1210 0.144 Uiso 1 calc R . .
C98 C 0.8264(12) 1.6112(8) 1.0658(6) 0.105(4) Uiso 1 d . . .
H98A H 0.7494 1.6218 1.0673 0.126 Uiso 1 calc R . .
H98B H 0.8786 1.6511 1.0805 0.126 Uiso 1 calc R . .
C99 C 0.850(3) 1.574(2) 1.0136(18) 0.36(2) Uiso 1 d . . .
H99A H 0.9196 1.5533 1.0135 0.436 Uiso 1 calc R . .
H99B H 0.8431 1.5990 0.9857 0.436 Uiso 1 calc R . .
C100 C 0.7192(14) 1.5144(9) 1.0158(7) 0.134(6) Uiso 1 d . . .
H10A H 0.6590 1.5352 1.0343 0.161 Uiso 1 calc R . .
H10B H 0.6921 1.4826 0.9823 0.161 Uiso 1 calc R . .
C101 C 0.5626(16) 1.2935(10) 0.9328(8) 0.149(7) Uiso 1 d . . .
H10A H 0.5237 1.2728 0.9577 0.179 Uiso 1 calc R . .
H10B H 0.6086 1.3336 0.9533 0.179 Uiso 1 calc R . .
C102 C 0.4846(19) 1.3116(12) 0.8972(9) 0.175(8) Uiso 1 d . . .
H10C H 0.4908 1.3599 0.8998 0.210 Uiso 1 calc R . .
H10D H 0.4081 1.2955 0.9012 0.210 Uiso 1 calc R . .
C103 C 0.530(3) 1.270(2) 0.8434(18) 0.34(2) Uiso 1 d . . .
H10E H 0.4671 1.2532 0.8165 0.404 Uiso 1 calc R . .
H10F H 0.5800 1.3007 0.8295 0.404 Uiso 1 calc R . .
C104 C 0.5767(19) 1.2264(12) 0.8504(9) 0.166(8) Uiso 1 d . . .
H10G H 0.6316 1.2163 0.8246 0.199 Uiso 1 calc R . .
H10H H 0.5246 1.1863 0.8468 0.199 Uiso 1 calc R . .
C105 C 0.5451(8) 0.9127(5) 0.8371(4) 0.068(3) Uiso 1 d . . .
H10I H 0.5467 0.9460 0.8707 0.082 Uiso 1 calc R . .
H10J H 0.5868 0.8759 0.8431 0.082 Uiso 1 calc R . .
C106 C 0.4257(8) 0.8870(5) 0.8142(4) 0.066(2) Uiso 1 d . . .
H10K H 0.3969 0.8504 0.8294 0.079 Uiso 1 calc R . .
H10L H 0.3768 0.9229 0.8208 0.079 Uiso 1 calc R . .
C107 C 0.4359(8) 0.8631(5) 0.7561(4) 0.063(2) Uiso 1 d . . .
H10M H 0.3728 0.8743 0.7351 0.076 Uiso 1 calc R . .
H10N H 0.4385 0.8146 0.7467 0.076 Uiso 1 calc R . .
C108 C 0.5426(11) 0.8988(7) 0.7466(6) 0.097(4) Uiso 1 d . . .
H10O H 0.5942 0.8665 0.7329 0.116 Uiso 1 calc R . .
H10P H 0.5284 0.9256 0.7205 0.116 Uiso 1 calc R . .
C109 C 0.7534(16) 0.7496(10) 0.2939(8) 0.144(6) Uiso 1 d . . .
H10Q H 0.6753 0.7569 0.2977 0.172 Uiso 1 calc R . .
H10R H 0.7930 0.7602 0.3296 0.172 Uiso 1 calc R . .
C110 C 0.7977(15) 0.7921(9) 0.2654(7) 0.133(6) Uiso 1 d . . .
H11A H 0.8718 0.8127 0.2813 0.159 Uiso 1 calc R . .
H11B H 0.7495 0.8273 0.2628 0.159 Uiso 1 calc R . .
C111 C 0.8033(12) 0.7458(7) 0.2116(6) 0.109(4) Uiso 1 d . . .
H11C H 0.7405 0.7500 0.1869 0.130 Uiso 1 calc R . .
H11D H 0.8724 0.7575 0.1969 0.130 Uiso 1 calc R . .
C112 C 0.7996(11) 0.6779(7) 0.2186(6) 0.100(4) Uiso 1 d . . .
H11E H 0.7484 0.6474 0.1910 0.119 Uiso 1 calc R . .
H11F H 0.8735 0.6620 0.2178 0.119 Uiso 1 calc R . .

loop_
_atom_site_aniso_label
_atom_site_aniso_U_11
_atom_site_aniso_U_22
_atom_site_aniso_U_33
_atom_site_aniso_U_23
_atom_site_aniso_U_13
_atom_site_aniso_U_12
Er1 0.03745(16) 0.02565(15) 0.02128(16) 0.00038(13) 0.00633(11) 0.00667(11)
Er2 0.0552(2) 0.02928(17) 0.02368(18) 0.00286(15) 0.00050(13) -0.00265(14)
Er3 0.02900(15) 0.02757(15) 0.02375(16) -0.00165(13) 0.00642(11) 0.00096(11)
Er4 0.03330(15) 0.02371(15) 0.02370(16) 0.00072(13) 0.00452(11) 0.00264(11)
K1 0.0502(9) 0.0323(8) 0.0358(9) -0.0029(8) 0.0095(7) 0.0103(7)
K2 0.0665(12) 0.0508(11) 0.0364(11) -0.0121(9) 0.0043(8) 0.0061(9)
K3 0.0589(10) 0.0335(8) 0.0372(10) -0.0053(8) 0.0005(7) 0.0048(7)
K4 0.0535(9) 0.0378(8) 0.0276(8) -0.0031(8) 0.0037(7) 0.0104(7)
O1 0.060(3) 0.037(3) 0.025(3) 0.005(2) 0.006(2) 0.016(2)
O2 0.077(4) 0.038(3) 0.024(3) 0.007(3) 0.016(2) 0.021(3)
O3 0.138(6) 0.045(4) 0.052(4) 0.015(3) 0.023(4) 0.042(4)
O4 0.035(2) 0.030(2) 0.030(3) -0.004(2) 0.0078(19) 0.0035(19)
O6 0.043(3) 0.043(3) 0.042(3) -0.017(3) 0.012(2) 0.000(2)
O7 0.051(3) 0.034(3) 0.027(3) 0.006(2) 0.011(2) 0.013(2)
O8 0.050(3) 0.027(2) 0.034(3) 0.002(2) 0.006(2) 0.012(2)
O9 0.069(3) 0.025(2) 0.028(3) -0.010(3) 0.009(2) 0.011(2)
O10 0.036(3) 0.034(3) 0.033(3) -0.006(2) 0.003(2) 0.004(2)
O11 0.042(3) 0.045(3) 0.032(3) -0.001(3) 0.007(2) -0.002(2)
O12 0.048(3) 0.103(5) 0.054(4) -0.013(4) 0.021(3) -0.004(3)
O13 0.053(3) 0.033(3) 0.047(4) -0.001(3) -0.001(3) 0.000(2)
O14 0.073(4) 0.053(4) 0.048(4) -0.018(3) 0.002(3) 0.008(3)
O15 0.075(4) 0.069(4) 0.060(5) -0.005(4) 0.010(3) 0.031(4)
O16 0.097(5) 0.038(3) 0.038(3) 0.010(3) 0.018(3) -0.013(3)
O17 0.111(5) 0.040(3) 0.039(3) 0.014(3) 0.022(3) 0.000(3)
O19 0.067(4) 0.051(3) 0.048(4) 0.004(3) 0.015(3) 0.018(3)
O20 0.071(4) 0.064(4) 0.051(4) -0.011(3) 0.004(3) 0.033(3)
O22 0.080(4) 0.030(3) 0.024(3) 0.003(2) 0.007(2) -0.003(2)
O23 0.083(4) 0.032(3) 0.027(3) 0.003(3) 0.010(3) 0.009(3)
O24 0.072(4) 0.048(3) 0.023(3) 0.004(3) 0.009(2) 0.006(3)
O25 0.035(2) 0.033(3) 0.038(3) -0.001(2) 0.016(2) -0.0001(19)
O26 0.049(3) 0.048(3) 0.051(4) -0.018(3) 0.030(3) -0.013(2)
O28 0.044(3) 0.034(3) 0.022(3) -0.001(2) 0.0083(19) 0.009(2)
O29 0.075(4) 0.034(3) 0.025(3) 0.000(3) 0.013(2) 0.016(2)
O30 0.082(4) 0.040(3) 0.020(3) 0.004(3) 0.014(2) 0.012(3)
O31 0.032(2) 0.036(3) 0.027(3) 0.000(2) 0.0052(19) 0.0004(19)
O32 0.035(3) 0.050(3) 0.032(3) 0.006(3) 0.011(2) -0.007(2)
O33 0.060(4) 0.087(5) 0.053(4) -0.010(4) 0.032(3) 0.011(3)
O34 0.036(3) 0.051(3) 0.033(3) -0.004(3) -0.003(2) 0.007(2)
O35 0.070(4) 0.061(4) 0.087(6) 0.005(4) 0.001(4) 0.024(3)
O36 0.040(3) 0.041(3) 0.037(3) 0.005(3) -0.001(2) 0.008(2)
O37 0.044(3) 0.025(2) 0.024(3) 0.003(2) 0.0096(19) 0.0095(19)
O38 0.079(4) 0.029(3) 0.028(3) 0.001(2) 0.008(2) 0.023(2)
O39 0.073(4) 0.039(3) 0.026(3) 0.005(3) 0.018(2) 0.014(3)
O40 0.035(2) 0.034(3) 0.027(3) 0.001(2) 0.0021(19) 0.0008(19)
O41 0.039(3) 0.039(3) 0.027(3) 0.007(2) 0.0046(19) -0.006(2)
O42 0.050(3) 0.064(4) 0.032(3) 0.013(3) 0.013(2) 0.003(3)
O43 0.033(2) 0.034(3) 0.040(3) -0.009(2) 0.013(2) 0.004(2)
O44 0.048(3) 0.046(3) 0.035(3) -0.010(3) 0.017(2) -0.014(2)
O45 0.057(3) 0.047(3) 0.036(3) -0.012(3) 0.012(2) -0.016(3)
O46 0.060(3) 0.051(3) 0.024(3) 0.003(3) 0.004(2) 0.019(3)
O47 0.040(3) 0.042(3) 0.030(3) 0.006(2) 0.003(2) 0.008(2)
O48 0.105(6) 0.087(5) 0.052(5) 0.005(4) -0.032(4) -0.016(4)
N1 0.060(4) 0.034(3) 0.042(4) 0.013(3) 0.005(3) 0.017(3)
N2 0.052(4) 0.040(4) 0.044(4) -0.019(3) 0.004(3) -0.014(3)
N3 0.043(3) 0.025(3) 0.030(3) 0.007(3) 0.014(2) 0.002(2)
N4 0.043(4) 0.038(3) 0.040(4) 0.003(3) 0.012(3) 0.004(3)
N5 0.064(5) 0.049(4) 0.038(4) 0.011(4) 0.004(3) 0.006(3)
N8 0.051(4) 0.030(3) 0.027(3) 0.005(3) 0.002(3) 0.004(3)
N9 0.051(4) 0.053(4) 0.067(5) -0.020(4) 0.035(4) -0.024(3)
N10 0.040(3) 0.032(3) 0.032(3) 0.009(3) 0.010(2) 0.005(2)
N11 0.041(4) 0.040(4) 0.042(4) 0.005(3) 0.014(3) 0.002(3)
N12 0.059(4) 0.047(4) 0.055(5) 0.010(4) -0.003(3) 0.018(3)
N13 0.038(3) 0.027(3) 0.026(3) 0.002(3) 0.009(2) 0.006(2)
N14 0.045(3) 0.028(3) 0.025(3) 0.004(3) 0.009(2) 0.003(2)
N15 0.038(3) 0.035(3) 0.023(3) 0.000(3) 0.001(2) -0.005(2)
N16 0.043(4) 0.069(5) 0.054(5) 0.030(4) -0.007(3) -0.003(3)
C1 0.035(4) 0.044(4) 0.022(4) 0.005(3) -0.002(3) 0.009(3)
C2 0.042(4) 0.038(4) 0.034(4) 0.007(4) 0.001(3) 0.009(3)
C3 0.045(4) 0.044(4) 0.046(5) 0.018(4) 0.006(3) 0.011(3)
C4 0.060(5) 0.062(6) 0.042(5) 0.026(5) 0.006(4) 0.009(4)
C5 0.051(5) 0.063(5) 0.029(4) 0.009(4) 0.002(3) 0.012(4)
C6 0.050(4) 0.046(4) 0.025(4) 0.004(4) 0.003(3) 0.010(3)
C7 0.034(3) 0.028(3) 0.033(4) 0.006(3) 0.006(3) 0.009(3)
C8 0.045(4) 0.034(4) 0.038(5) -0.006(4) 0.012(3) 0.001(3)
C9 0.057(5) 0.046(5) 0.058(6) -0.015(5) 0.016(4) -0.010(4)
C10 0.061(5) 0.059(6) 0.065(7) -0.007(5) 0.028(5) -0.008(4)
C11 0.042(4) 0.048(5) 0.039(5) -0.001(4) 0.014(3) 0.001(3)
C12 0.043(4) 0.034(4) 0.029(4) 0.000(3) 0.012(3) 0.006(3)
C13 0.037(4) 0.030(4) 0.030(4) 0.006(3) 0.009(3) -0.001(3)
C14 0.034(3) 0.024(3) 0.031(4) 0.007(3) 0.008(3) 0.005(3)
C15 0.043(4) 0.031(4) 0.049(5) 0.002(4) 0.007(3) 0.002(3)
C16 0.038(4) 0.042(4) 0.068(6) 0.010(5) 0.003(4) 0.006(3)
C17 0.035(4) 0.046(4) 0.050(5) 0.024(4) -0.006(3) -0.005(3)
C18 0.045(4) 0.043(4) 0.028(4) 0.015(4) 0.005(3) -0.001(3)
C19 0.044(4) 0.025(3) 0.030(4) 0.002(3) 0.010(3) 0.006(3)
C20 0.037(4) 0.036(4) 0.028(4) 0.001(3) 0.006(3) 0.001(3)
C21 0.053(5) 0.066(6) 0.049(6) 0.008(5) 0.005(4) 0.018(4)
C22 0.048(5) 0.072(6) 0.052(6) 0.002(5) -0.010(4) 0.009(4)
C23 0.066(5) 0.050(5) 0.025(4) 0.003(4) 0.001(3) 0.003(4)
C24 0.049(4) 0.031(4) 0.032(4) 0.000(4) 0.007(3) 0.000(3)
C25 0.053(4) 0.030(4) 0.033(4) 0.010(4) 0.000(3) -0.008(3)
C26 0.052(4) 0.036(4) 0.036(4) 0.009(4) 0.003(3) -0.001(3)
C27 0.048(5) 0.057(5) 0.067(7) 0.014(5) -0.006(4) 0.005(4)
C28 0.055(5) 0.061(6) 0.058(6) 0.003(5) -0.010(4) -0.005(4)
C29 0.069(6) 0.054(5) 0.039(5) 0.004(5) -0.003(4) -0.011(4)
C30 0.052(4) 0.046(4) 0.032(4) 0.005(4) 0.009(3) -0.007(3)
C31 0.083(7) 0.082(8) 0.091(9) 0.039(7) -0.003(6) -0.020(6)
C32 0.098(8) 0.071(7) 0.076(8) 0.037(7) 0.009(6) -0.006(6)
C43 0.037(4) 0.030(4) 0.035(4) 0.001(3) 0.012(3) 0.001(3)
C44 0.037(3) 0.031(4) 0.021(4) 0.002(3) 0.002(3) -0.003(3)
C45 0.031(3) 0.041(4) 0.038(4) 0.012(4) -0.002(3) -0.003(3)
C46 0.043(4) 0.027(4) 0.049(5) 0.009(4) -0.001(3) -0.002(3)
C47 0.034(4) 0.026(3) 0.048(5) -0.007(4) 0.012(3) -0.004(3)
C48 0.040(4) 0.031(4) 0.038(4) -0.003(4) 0.013(3) -0.008(3)
C49 0.035(4) 0.045(4) 0.033(4) -0.005(4) 0.007(3) 0.005(3)
C50 0.031(4) 0.046(4) 0.036(4) -0.006(4) 0.012(3) 0.002(3)
C51 0.030(4) 0.067(6) 0.042(5) -0.004(5) 0.011(3) -0.005(3)
C52 0.042(5) 0.088(7) 0.047(6) -0.006(6) 0.023(4) -0.005(4)
C53 0.051(5) 0.089(7) 0.056(6) -0.023(6) 0.030(4) 0.004(5)
C54 0.050(5) 0.057(5) 0.047(5) -0.017(5) 0.020(4) -0.007(4)
C55 0.024(3) 0.034(4) 0.025(4) -0.001(3) 0.003(2) 0.001(3)
C56 0.032(3) 0.027(3) 0.025(4) 0.000(3) 0.008(3) -0.004(3)
C57 0.034(4) 0.036(4) 0.033(4) 0.005(3) 0.005(3) 0.001(3)
C58 0.039(4) 0.035(4) 0.037(4) -0.002(4) 0.003(3) 0.003(3)
C59 0.034(4) 0.033(4) 0.040(5) -0.004(4) 0.004(3) 0.005(3)
C60 0.037(4) 0.034(4) 0.024(4) -0.006(3) 0.009(3) -0.001(3)
C61 0.029(3) 0.027(3) 0.039(4) 0.004(3) 0.001(3) 0.002(3)
C62 0.026(3) 0.041(4) 0.044(5) 0.007(4) 0.005(3) 0.002(3)
C63 0.041(5) 0.077(7) 0.071(7) -0.001(6) 0.021(4) 0.006(4)
C64 0.030(4) 0.101(8) 0.090(9) -0.017(7) 0.000(5) 0.005(5)
C65 0.029(4) 0.069(6) 0.079(7) 0.005(6) -0.014(4) -0.005(4)
C66 0.040(4) 0.035(4) 0.046(5) 0.005(4) -0.002(3) 0.001(3)
C67 0.037(4) 0.057(5) 0.038(5) 0.005(4) 0.001(3) 0.001(3)
C68 0.044(4) 0.060(5) 0.051(6) 0.004(5) -0.001(4) 0.004(4)
C69 0.061(6) 0.101(9) 0.081(8) 0.004(7) -0.017(5) 0.034(6)
C70 0.050(6) 0.135(12) 0.099(10) -0.011(9) -0.023(6) 0.038(6)
C71 0.051(6) 0.105(9) 0.094(9) -0.024(8) -0.040(6) 0.021(6)
C72 0.058(6) 0.078(7) 0.066(7) -0.022(6) -0.019(5) 0.013(5)
C73 0.027(3) 0.029(3) 0.020(3) -0.001(3) 0.004(2) 0.000(2)
C74 0.024(3) 0.033(4) 0.026(4) 0.002(3) 0.007(2) 0.003(2)
C75 0.039(4) 0.029(3) 0.027(4) 0.002(3) 0.008(3) 0.003(3)
C76 0.047(4) 0.030(4) 0.039(4) 0.009(4) 0.016(3) 0.009(3)
C77 0.037(4) 0.033(4) 0.033(4) -0.002(3) 0.011(3) 0.011(3)
C78 0.034(3) 0.033(4) 0.028(4) 0.004(3) 0.009(3) 0.003(3)
C79 0.040(4) 0.025(3) 0.028(4) 0.004(3) 0.003(3) -0.001(3)
C80 0.034(3) 0.030(3) 0.032(4) 0.006(3) 0.006(3) 0.001(3)
C81 0.041(4) 0.045(4) 0.039(5) 0.006(4) 0.004(3) -0.002(3)
C82 0.030(4) 0.073(6) 0.059(6) 0.012(5) 0.007(4) -0.004(4)
C83 0.043(4) 0.074(6) 0.034(5) 0.008(5) -0.005(3) -0.006(4)
C84 0.039(4) 0.050(5) 0.034(4) 0.003(4) 0.001(3) -0.004(3)
C85 0.023(3) 0.035(4) 0.034(4) 0.001(3) 0.003(3) 0.005(3)
C86 0.031(3) 0.036(4) 0.026(4) -0.006(3) 0.005(3) 0.004(3)
C87 0.026(3) 0.052(5) 0.039(5) -0.002(4) 0.008(3) -0.003(3)
C88 0.030(4) 0.067(6) 0.057(6) -0.010(5) 0.011(4) -0.009(4)
C89 0.042(4) 0.066(6) 0.037(5) -0.018(5) 0.014(3) 0.006(4)
C90 0.032(4) 0.039(4) 0.041(5) -0.011(4) 0.009(3) 0.001(3)
C91 0.047(4) 0.061(5) 0.057(6) 0.037(5) 0.026(4) 0.032(4)
C92 0.039(4) 0.091(7) 0.047(5) 0.035(6) 0.010(4) 0.016(4)
C93 0.061(6) 0.110(10) 0.095(9) 0.041(8) 0.030(6) 0.021(6)
C94 0.087(8) 0.098(9) 0.081(9) 0.040(8) -0.013(7) 0.000(7)
C95 0.070(7) 0.085(8) 0.099(10) 0.023(8) 0.012(6) 0.017(6)
C96 0.089(7) 0.059(6) 0.071(7) 0.026(6) 0.045(6) 0.038(5)

loop_
_atom_type_symbol
_atom_type_description
_atom_type_scat_dispersion_real
_atom_type_scat_dispersion_imag
_atom_type_scat_source
C C 0.0033 0.0016 'International Tables Vol C Tables 4.2.6.8 and 6.1.1.4'
H H 0.0000 0.0000 'International Tables Vol C Tables 4.2.6.8 and 6.1.1.4'
N N 0.0061 0.0033 'International Tables Vol C Tables 4.2.6.8 and 6.1.1.4'
O O 0.0106 0.0060 'International Tables Vol C Tables 4.2.6.8 and 6.1.1.4'
K K 0.2009 0.2494 'International Tables Vol C Tables 4.2.6.8 and 6.1.1.4'
Er Er -0.2586 4.9576 'International Tables Vol C Tables 4.2.6.8 and 6.1.1.4'

loop_
_geom_angle_atom_site_label_1
_geom_angle_atom_site_label_2
_geom_angle_atom_site_label_3
_geom_angle
_geom_angle_site_symmetry_1
_geom_angle_site_symmetry_3
O4 Er1 O7 91.39(17) . .
O4 Er1 O1 120.45(18) . .
O7 Er1 O1 138.57(17) . .
O4 Er1 O10 78.25(17) . .
O7 Er1 O10 78.96(18) . .
O1 Er1 O10 129.72(18) . .
O4 Er1 O11 148.76(18) . .
O7 Er1 O11 84.21(18) . .
O1 Er1 O11 80.44(18) . .
O10 Er1 O11 70.54(17) . .
O4 Er1 O6 70.17(17) . .
O7 Er1 O6 94.78(19) . .
O1 Er1 O6 74.8(2) . .
O10 Er1 O6 147.68(17) . .
O11 Er1 O6 140.94(17) . .
O4 Er1 O2 77.02(17) . .
O7 Er1 O2 148.73(19) . .
O1 Er1 O2 70.02(17) . .
O10 Er1 O2 70.34(18) . .
O11 Er1 O2 90.89(18) . .
O6 Er1 O2 107.9(2) . .
O4 Er1 O8 130.78(17) . .
O7 Er1 O8 69.01(17) . .
O1 Er1 O8 70.01(17) . .
O10 Er1 O8 135.52(17) . .
O11 Er1 O8 76.12(17) . .
O6 Er1 O8 67.29(17) . .
O2 Er1 O8 139.46(16) . .
O4 Er1 K1 46.55(12) . .
O7 Er1 K1 105.54(13) . .
O1 Er1 K1 115.54(13) . .
O10 Er1 K1 41.94(12) . .
O11 Er1 K1 105.03(13) . .
O6 Er1 K1 112.74(13) . .
O2 Er1 K1 46.13(12) . .
O8 Er1 K1 174.40(11) . .
O4 Er1 K2 109.23(13) . .
O7 Er1 K2 98.87(14) . .
O1 Er1 K2 48.32(14) . .
O10 Er1 K2 172.34(12) . .
O11 Er1 K2 102.00(13) . .
O6 Er1 K2 39.40(13) . .
O2 Er1 K2 112.34(13) . .
O8 Er1 K2 38.02(12) . .
K1 Er1 K2 145.01(4) . .
O16 Er2 O13 119.2(2) . .
O16 Er2 O22 85.05(19) . .
O13 Er2 O22 130.10(19) . .
O16 Er2 O20 77.2(2) . .
O13 Er2 O20 147.2(2) . .
O22 Er2 O20 76.1(2) . .
O16 Er2 O19 130.0(2) . .
O13 Er2 O19 78.4(2) . .
O22 Er2 O19 120.5(2) . .
O20 Er2 O19 70.0(2) . .
O16 Er2 O23 153.56(19) . .
O13 Er2 O23 74.6(2) . .
O22 Er2 O23 69.79(18) . .
O20 Er2 O23 103.5(2) . .
O19 Er2 O23 72.5(2) . .
O16 Er2 O14 74.1(2) . .
O13 Er2 O14 70.8(2) . .
O22 Er2 O14 76.4(2) . .
O20 Er2 O14 141.5(2) . .
O19 Er2 O14 148.3(2) . .
O23 Er2 O14 91.6(2) . .
O16 Er2 O17 69.3(2) . .
O13 Er2 O17 75.1(2) . .
O22 Er2 O17 151.74(19) . .
O20 Er2 O17 86.5(2) . .
O19 Er2 O17 72.0(2) . .
O23 Er2 O17 136.96(19) . .
O14 Er2 O17 106.4(2) . .
O16 Er2 K3 46.16(15) . .
O13 Er2 K3 160.93(15) . .
O22 Er2 K3 47.39(13) . .
O20 Er2 K3 50.04(15) . .
O19 Er2 K3 119.95(16) . .
O23 Er2 K3 114.04(13) . .
O14 Er2 K3 91.41(15) . .
O17 Er2 K3 104.45(15) . .
O16 Er2 K2 165.51(15) . .
O13 Er2 K2 55.69(15) . .
O22 Er2 K2 108.60(13) . .
O20 Er2 K2 100.93(16) . .
O19 Er2 K2 38.66(15) . .
O23 Er2 K2 40.93(13) . .
O14 Er2 K2 113.14(16) . .
O17 Er2 K2 96.30(15) . .
K3 Er2 K2 141.87(4) . .
O25 Er3 O28 145.20(17) . .
O25 Er3 O34 107.70(18) . .
O28 Er3 O34 84.18(18) . .
O25 Er3 O31 83.82(17) . .
O28 Er3 O31 111.46(17) . .
O34 Er3 O31 134.54(18) . .
O25 Er3 O29 81.36(18) . .
O28 Er3 O29 71.47(17) . .
O34 Er3 O29 144.22(19) . .
O31 Er3 O29 79.93(18) . .
O25 Er3 O26 70.84(17) . .
O28 Er3 O26 81.45(18) . .
O34 Er3 O26 75.1(2) . .
O31 Er3 O26 146.92(18) . .
O29 Er3 O26 75.6(2) . .
O25 Er3 O32 140.77(17) . .
O28 Er3 O32 73.20(17) . .
O34 Er3 O32 76.45(17) . .
O31 Er3 O32 68.73(16) . .
O29 Er3 O32 118.66(18) . .
O26 Er3 O32 143.45(18) . .
O25 Er3 O36 70.69(17) . .
O28 Er3 O36 142.36(17) . .
O34 Er3 O36 68.91(18) . .
O31 Er3 O36 74.50(16) . .
O29 Er3 O36 143.65(17) . .
O26 Er3 O36 114.45(19) . .
O32 Er3 O36 75.17(17) . .
O25 Er3 K3 45.52(12) . .
O28 Er3 K3 156.05(12) . .
O34 Er3 K3 114.99(14) . .
O31 Er3 K3 44.96(12) . .
O29 Er3 K3 96.26(13) . .
O26 Er3 K3 116.17(13) . .
O32 Er3 K3 96.50(13) . .
O36 Er3 K3 47.49(12) . .
O25 Er3 K4 153.30(13) . .
O28 Er3 K4 47.31(12) . .
O34 Er3 K4 45.66(13) . .
O31 Er3 K4 115.42(12) . .
O29 Er3 K4 118.67(12) . .
O26 Er3 K4 95.91(14) . .
O32 Er3 K4 47.55(13) . .
O36 Er3 K4 95.72(12) . .
K3 Er3 K4 137.92(4) . .
O43 Er4 O37 140.98(17) . .
O43 Er4 O40 84.21(17) . .
O37 Er4 O40 108.66(17) . .
O43 Er4 O46 73.63(18) . .
O37 Er4 O46 142.36(17) . .
O40 Er4 O46 84.35(18) . .
O43 Er4 O47 118.77(17) . .
O37 Er4 O47 77.90(17) . .
O40 Er4 O47 135.77(16) . .
O46 Er4 O47 69.12(18) . .
O43 Er4 O44 71.53(17) . .
O37 Er4 O44 82.66(18) . .
O40 Er4 O44 151.02(17) . .
O46 Er4 O44 103.1(2) . .
O47 Er4 O44 71.86(18) . .
O43 Er4 O38 76.19(18) . .
O37 Er4 O38 70.25(16) . .
O40 Er4 O38 80.45(18) . .
O46 Er4 O38 147.34(17) . .
O47 Er4 O38 138.76(18) . .
O44 Er4 O38 78.6(2) . .
O43 Er4 O41 144.35(17) . .
O37 Er4 O41 72.43(16) . .
O40 Er4 O41 69.27(16) . .
O46 Er4 O41 80.25(17) . .
O47 Er4 O41 71.74(16) . .
O44 Er4 O41 139.27(17) . .
O38 Er4 O41 120.03(17) . .
O43 Er4 K4 47.64(13) . .
O37 Er4 K4 155.23(12) . .
O40 Er4 K4 46.83(12) . .
O46 Er4 K4 51.75(13) . .
O47 Er4 K4 120.86(12) . .
O44 Er4 K4 117.19(13) . .
O38 Er4 K4 97.94(13) . .
O41 Er4 K4 96.97(12) . .
O43 Er4 K1 156.57(13) . 1_544
O37 Er4 K1 52.43(11) . 1_544
O40 Er4 K1 111.24(12) . 1_544
O46 Er4 K1 89.96(13) . 1_544
O47 Er4 K1 38.05(12) . 1_544
O44 Er4 K1 96.90(13) . 1_544
O38 Er4 K1 122.48(12) . 1_544
O41 Er4 K1 42.39(12) . 1_544
K4 Er4 K1 131.98(4) . 1_544
O10 K1 O49 138.6(2) . .
O10 K1 O47 142.46(16) . 1_566
O49 K1 O47 76.3(2) . 1_566
O10 K1 O2 57.87(15) . .
O49 K1 O2 101.0(2) . .
O47 K1 O2 144.25(17) 1_566 .
O10 K1 O4 60.59(14) . .
O49 K1 O4 143.9(2) . .
O47 K1 O4 100.75(15) 1_566 .
O2 K1 O4 60.35(15) . .
O10 K1 O41 109.29(15) . 1_566
O49 K1 O41 74.4(2) . 1_566
O47 K1 O41 59.51(14) 1_566 1_566
O2 K1 O41 155.10(16) . 1_566
O4 K1 O41 135.66(14) . 1_566
O10 K1 O37 88.83(14) . 1_566
O49 K1 O37 119.7(2) . 1_566
O47 K1 O37 55.33(13) 1_566 1_566
O2 K1 O37 139.28(13) . 1_566
O4 K1 O37 83.93(13) . 1_566
O41 K1 O37 51.85(12) 1_566 1_566
O10 K1 O48 147.74(18) . 1_566
O49 K1 O48 67.1(2) . 1_566
O47 K1 O48 40.09(16) 1_566 1_566
O2 K1 O48 105.40(18) . 1_566
O4 K1 O48 87.28(17) . 1_566
O41 K1 O48 95.40(16) 1_566 1_566
O37 K1 O48 90.61(15) 1_566 1_566
O10 K1 N16 156.76(17) . 1_566
O49 K1 N16 64.6(2) . 1_566
O47 K1 N16 20.23(14) 1_566 1_566
O2 K1 N16 127.00(18) . 1_566
O4 K1 N16 100.44(16) . 1_566
O41 K1 N16 73.89(16) 1_566 1_566
O37 K1 N16 75.05(14) 1_566 1_566
O48 K1 N16 21.73(16) 1_566 1_566
O10 K1 Er1 33.93(10) . .
O49 K1 Er1 138.49(19) . .
O47 K1 Er1 134.46(12) 1_566 .
O2 K1 Er1 37.52(10) . .
O4 K1 Er1 33.90(9) . .
O41 K1 Er1 140.80(11) 1_566 .
O37 K1 Er1 101.78(9) 1_566 .
O48 K1 Er1 115.44(14) 1_566 .
N16 K1 Er1 132.81(14) 1_566 .
O10 K1 Er4 118.43(12) . 1_566
O49 K1 Er4 88.47(18) . 1_566
O47 K1 Er4 31.80(10) 1_566 1_566
O2 K1 Er4 168.39(12) . 1_566
O4 K1 Er4 108.05(11) . 1_566
O41 K1 Er4 34.51(9) 1_566 1_566
O37 K1 Er4 31.77(8) 1_566 1_566
O48 K1 Er4 71.90(13) 1_566 1_566
N16 K1 Er4 51.38(12) 1_566 1_566
Er1 K1 Er4 132.77(5) . 1_566
O19 K2 O8 138.54(18) . .
O19 K2 O23 60.80(16) . .
O8 K2 O23 111.82(17) . .
O19 K2 O6 140.39(18) . .
O8 K2 O6 57.27(15) . .
O23 K2 O6 158.39(18) . .
O19 K2 O51 78.2(2) . .
O8 K2 O51 141.10(19) . .
O23 K2 O51 70.53(19) . .
O6 K2 O51 105.59(19) . .
O19 K2 O21A 43.4(3) . .
O8 K2 O21A 138.6(3) . .
O23 K2 O21A 100.2(3) . .
O6 K2 O21A 98.8(3) . .
O51 K2 O21A 73.6(3) . .
O19 K2 O1 101.83(17) . .
O8 K2 O1 52.85(13) . .
O23 K2 O1 136.12(16) . .
O6 K2 O1 55.43(15) . .
O51 K2 O1 149.95(18) . .
O21A K2 O1 85.9(2) . .
O19 K2 O5 119.3(2) . .
O8 K2 O5 94.59(19) . .
O23 K2 O5 135.7(2) . .
O6 K2 O5 40.03(18) . .
O51 K2 O5 66.8(2) . .
O21A K2 O5 78.9(3) . .
O1 K2 O5 88.18(18) . .
O19 K2 O9 121.31(16) . .
O8 K2 O9 40.28(13) . .
O23 K2 O9 72.46(15) . .
O6 K2 O9 92.21(15) . .
O51 K2 O9 118.26(17) . .
O21A K2 O9 161.1(2) . .
O1 K2 O9 87.79(13) . .
O5 K2 O9 118.80(18) . .
O19 K2 O24 97.28(16) . .
O8 K2 O24 95.25(15) . .
O23 K2 O24 39.56(14) . .
O6 K2 O24 119.40(16) . .
O51 K2 O24 60.96(17) . .
O21A K2 O24 126.0(3) . .
O1 K2 O24 146.62(15) . .
O5 K2 O24 105.97(18) . .
O9 K2 O24 58.85(14) . .
O19 K2 N7 20.50(19) . .
O8 K2 N7 148.7(2) . .
O23 K2 N7 76.8(2) . .
O6 K2 N7 122.7(2) . .
O51 K2 N7 70.1(2) . .
O21A K2 N7 23.9(3) . .
O1 K2 N7 99.33(19) . .
O5 K2 N7 99.0(2) . .
O9 K2 N7 141.8(2) . .
O24 K2 N7 107.8(2) . .
O19 K2 O13 54.79(16) . .
O8 K2 O13 87.30(15) . .
O23 K2 O13 52.72(14) . .
O6 K2 O13 136.49(15) . .
O51 K2 O13 117.90(18) . .
O21A K2 O13 92.2(2) . .
O1 K2 O13 83.86(14) . .
O5 K2 O13 168.42(18) . .
O9 K2 O13 69.39(13) . .
O24 K2 O13 85.19(13) . .
N7 K2 O13 74.13(19) . .
O16 K3 O22 67.62(16) . .
O16 K3 O31 112.02(18) . .
O22 K3 O31 99.58(16) . .
O16 K3 O25 168.66(18) . .
O22 K3 O25 101.52(16) . .
O31 K3 O25 65.37(13) . .
O16 K3 O36 131.01(17) . .
O22 K3 O36 156.78(16) . .
O31 K3 O36 62.44(14) . .
O25 K3 O36 58.66(15) . .
O16 K3 O20 61.0(2) . .
O22 K3 O20 60.35(18) . .
O31 K3 O20 159.88(17) . .
O25 K3 O20 117.33(18) . .
O36 K3 O20 137.17(17) . .
O16 K3 O35 120.16(19) . .
O22 K3 O35 147.6(2) . .
O31 K3 O35 104.84(17) . .
O25 K3 O35 70.67(17) . .
O36 K3 O35 42.78(16) . .
O20 K3 O35 94.41(19) . .
O16 K3 N12 133.41(18) . .
O22 K3 N12 156.43(19) . .
O31 K3 N12 82.75(16) . .
O25 K3 N12 57.90(17) . .
O36 K3 N12 21.71(15) . .
O20 K3 N12 116.11(18) . .
O35 K3 N12 22.20(16) . .
O16 K3 Er2 36.36(12) . .
O22 K3 Er2 37.37(11) . .
O31 K3 Er2 124.43(11) . .
O25 K3 Er2 134.93(12) . .
O36 K3 Er2 165.51(12) . .
O20 K3 Er2 38.26(13) . .
O35 K3 Er2 129.99(14) . .
N12 K3 Er2 152.10(13) . .
O16 K3 Er3 146.26(15) . .
O22 K3 Er3 115.94(12) . .
O31 K3 Er3 35.37(9) . .
O25 K3 Er3 34.69(10) . .
O36 K3 Er3 40.92(10) . .
O20 K3 Er3 151.99(16) . .
O35 K3 Er3 76.08(13) . .
N12 K3 Er3 54.77(12) . .
Er2 K3 Er3 152.16(5) . .
O52 K4 O40 115.8(3) . .
O52 K4 O34 79.9(3) . .
O40 K4 O34 164.27(15) . .
O52 K4 O43 128.4(3) . .
O40 K4 O43 63.45(13) . .
O34 K4 O43 106.50(15) . .
O52 K4 O32 80.9(3) . .
O40 K4 O32 120.62(15) . .
O34 K4 O32 60.72(14) . .
O43 K4 O32 147.60(15) . .
O52 K4 O28 133.3(3) . .
O40 K4 O28 103.99(14) . .
O34 K4 O28 62.60(14) . .
O43 K4 O28 90.22(15) . .
O32 K4 O28 57.38(14) . .
O52 K4 O46 77.8(3) . .
O40 K4 O46 63.12(14) . .
O34 K4 O46 122.66(15) . .
O43 K4 O46 55.32(15) . .
O32 K4 O46 157.07(15) . .
O28 K4 O46 145.55(15) . .
O52 K4 Er4 112.7(3) . .
O40 K4 Er4 35.16(9) . .
O34 K4 Er4 139.82(12) . .
O43 K4 Er4 35.15(10) . .
O32 K4 Er4 155.09(11) . .
O28 K4 Er4 113.86(11) . .
O46 K4 Er4 37.30(10) . .
O52 K4 Er3 99.8(3) . .
O40 K4 Er3 135.95(11) . .
O34 K4 Er3 34.26(10) . .
O43 K4 Er3 113.63(11) . .
O32 K4 Er3 38.50(9) . .
O28 K4 Er3 34.13(9) . .
O46 K4 Er3 155.19(11) . .
Er4 K4 Er3 145.36(5) . .
C1 O1 Er1 138.4(5) . .
C1 O1 K2 120.3(4) . .
Er1 O1 K2 100.11(17) . .
N1 O2 Er1 140.7(5) . .
N1 O2 K1 122.7(4) . .
Er1 O2 K1 96.35(16) . .
C7 O4 Er1 139.1(4) . .
C7 O4 K1 120.9(4) . .
Er1 O4 K1 99.55(16) . .
N2 O5 K2 89.3(5) . .
N2 O6 Er1 140.2(4) . .
N2 O6 K2 111.4(4) . .
Er1 O6 K2 107.91(19) . .
C13 O7 Er1 134.0(4) . .
N3 O8 Er1 137.6(4) . .
N3 O8 K2 111.7(4) . .
Er1 O8 K2 109.17(17) . .
N3 O9 K2 85.7(4) . .
C19 O10 Er1 131.0(4) . .
C19 O10 K1 124.7(4) . .
Er1 O10 K1 104.13(17) . .
N4 O11 Er1 136.2(4) . .
C25 O13 Er2 139.4(5) . .
C25 O13 K2 115.4(4) . .
Er2 O13 K2 91.50(17) . .
N5 O14 Er2 140.3(5) . .
C32 O16 Er2 122.0(6) . .
C32 O16 K3 138.8(6) . .
Er2 O16 K3 97.48(19) . .
N6 O17 Er2 133.6(7) . .
O18B O18A N6 59.6(12) . .
O18A O18B N6 81.7(14) . .
N7 O19 Er2 138.0(6) . .
N7 O19 K2 110.3(5) . .
Er2 O19 K2 109.1(2) . .
C37 O20 Er2 141.8(5) . .
C37 O20 K3 126.1(4) . .
Er2 O20 K3 91.70(19) . .
N7 O21A K2 94.5(6) . .
C43 O22 Er2 133.2(4) . .
C43 O22 K3 131.2(4) . .
Er2 O22 K3 95.24(17) . .
N8 O23 Er2 140.4(4) . .
N8 O23 K2 114.5(4) . .
Er2 O23 K2 104.92(18) . .
N8 O24 K2 87.2(4) . .
C49 O25 Er3 141.1(5) . .
C49 O25 K3 119.0(4) . .
Er3 O25 K3 99.80(16) . .
N9 O26 Er3 138.5(5) . .
O27B O27A N9 72.8(14) . .
O27A O27B N9 71.2(14) . .
C55 O28 Er3 140.0(4) . .
C55 O28 K4 121.4(4) . .
Er3 O28 K4 98.56(16) . .
N10 O29 Er3 138.4(4) . .
C61 O31 Er3 136.6(4) . .
C61 O31 K3 120.7(4) . .
Er3 O31 K3 99.66(16) . .
N11 O32 Er3 133.0(4) . .
N11 O32 K4 112.5(4) . .
Er3 O32 K4 93.95(15) . .
C67 O34 Er3 128.9(5) . .
C67 O34 K4 130.0(5) . .
Er3 O34 K4 100.08(17) . .
N12 O35 K3 89.2(5) . .
N12 O36 Er3 119.8(4) . .
N12 O36 K3 103.0(4) . .
Er3 O36 K3 91.60(16) . .
C73 O37 Er4 137.4(4) . .
C73 O37 K1 123.9(4) . 1_544
Er4 O37 K1 95.80(14) . 1_544
N13 O38 Er4 137.8(4) . .
C79 O40 Er4 132.2(4) . .
C79 O40 K4 128.1(4) . .
Er4 O40 K4 98.01(16) . .
N14 O41 Er4 134.7(4) . .
N14 O41 K1 111.4(4) . 1_544
Er4 O41 K1 103.10(16) . 1_544
C85 O43 Er4 139.3(4) . .
C85 O43 K4 122.7(4) . .
Er4 O43 K4 97.21(16) . .
N15 O44 Er4 139.9(4) . .
C91 O46 Er4 125.1(5) . .
C91 O46 K4 120.3(5) . .
Er4 O46 K4 90.95(16) . .
N16 O47 Er4 135.0(5) . .
N16 O47 K1 111.3(4) . 1_544
Er4 O47 K1 110.15(17) . 1_544
N16 O48 K1 81.3(5) . 1_544
C100 O49 C97 104.9(11) . .
C100 O49 K1 129.4(9) . .
C97 O49 K1 124.5(8) . .
C101 O50 C104 104.4(15) . .
C105 O51 C108 105.5(8) . .
C105 O51 K2 119.4(6) . .
C108 O51 K2 132.8(6) . .
C109 O52 C112 109.3(12) . .
C109 O52 K4 128.9(11) . .
C112 O52 K4 117.5(8) . .
O3 N1 O2 119.7(7) . .
O3 N1 C2 119.8(6) . .
O2 N1 C2 120.4(6) . .
O6 N2 O5 119.1(7) . .
O6 N2 C8 121.6(6) . .
O5 N2 C8 119.2(7) . .
O9 N3 O8 119.7(6) . .
O9 N3 C14 120.6(5) . .
O8 N3 C14 119.6(6) . .
O9 N3 K2 73.5(4) . .
O8 N3 K2 48.4(3) . .
C14 N3 K2 159.7(4) . .
O12 N4 O11 118.7(7) . .
O12 N4 C20 118.9(6) . .
O11 N4 C20 122.4(6) . .
O15 N5 O14 119.2(8) . .
O15 N5 C26 121.3(7) . .
O14 N5 C26 119.4(7) . .
O17 N6 O18B 129.1(12) . .
O17 N6 O18A 104.7(11) . .
O18B N6 O18A 38.7(8) . .
O17 N6 C31 119.4(10) . .
O18B N6 C31 110.0(10) . .
O18A N6 C31 132.3(12) . .
O19 N7 O21A 107.1(9) . .
O19 N7 O21B 131.7(14) . .
O21A N7 O21B 44.5(12) . .
O19 N7 C38 124.2(8) . .
O21A N7 C38 125.2(8) . .
O21B N7 C38 101.1(13) . .
O19 N7 K2 49.2(4) . .
O21A N7 K2 61.6(6) . .
O21B N7 K2 101.8(13) . .
C38 N7 K2 145.9(5) . .
O24 N8 O23 118.2(6) . .
O24 N8 C44 121.6(5) . .
O23 N8 C44 120.2(5) . .
O26 N9 O27A 117.2(8) . .
O26 N9 O27B 117.4(9) . .
O27A N9 O27B 36.1(6) . .
O26 N9 C50 122.8(6) . .
O27A N9 C50 117.9(7) . .
O27B N9 C50 115.4(9) . .
O30 N10 O29 118.6(6) . .
O30 N10 C56 120.2(6) . .
O29 N10 C56 121.2(5) . .
O33 N11 O32 119.4(7) . .
O33 N11 C62 120.9(6) . .
O32 N11 C62 119.7(6) . .
O35 N12 O36 118.9(7) . .
O35 N12 C68 120.8(7) . .
O36 N12 C68 120.3(7) . .
O35 N12 K3 68.6(4) . .
O36 N12 K3 55.3(4) . .
C68 N12 K3 158.2(5) . .
O39 N13 O38 119.9(6) . .
O39 N13 C74 119.4(5) . .
O38 N13 C74 120.7(5) . .
O42 N14 O41 119.1(6) . .
O42 N14 C80 119.8(6) . .
O41 N14 C80 121.1(5) . .
O45 N15 O44 118.5(6) . .
O45 N15 C86 120.6(6) . .
O44 N15 C86 120.9(5) . .
O47 N16 O48 117.3(8) . .
O47 N16 C92 120.8(7) . .
O48 N16 C92 121.9(7) . .
O47 N16 K1 48.5(4) . 1_544
O48 N16 K1 77.0(5) . 1_544
C92 N16 K1 147.6(5) . 1_544
O1 C1 C2 126.4(6) . .
O1 C1 C6 119.3(7) . .
C2 C1 C6 114.3(6) . .
C1 C2 N1 121.3(6) . .
C1 C2 C3 123.0(7) . .
N1 C2 C3 115.6(6) . .
C4 C3 C2 119.2(7) . .
C3 C4 C5 120.3(7) . .
C6 C5 C4 120.7(8) . .
C5 C6 C1 122.3(7) . .
O4 C7 C12 120.5(6) . .
O4 C7 C8 125.5(6) . .
C12 C7 C8 113.9(6) . .
C9 C8 N2 116.9(7) . .
C9 C8 C7 122.7(7) . .
N2 C8 C7 120.4(6) . .
C10 C9 C8 119.9(8) . .
C9 C10 C11 118.9(8) . .
C12 C11 C10 121.9(7) . .
C11 C12 C7 122.6(7) . .
O7 C13 C14 125.4(6) . .
O7 C13 C18 120.1(7) . .
C14 C13 C18 114.5(6) . .
C15 C14 C13 123.1(7) . .
C15 C14 N3 116.3(6) . .
C13 C14 N3 120.5(6) . .
C16 C15 C14 119.2(8) . .
C15 C16 C17 119.7(7) . .
C18 C17 C16 121.6(7) . .
C17 C18 C13 121.8(7) . .
O10 C19 C24 120.8(6) . .
O10 C19 C20 124.2(7) . .
C24 C19 C20 115.0(7) . .
C21 C20 N4 116.6(7) . .
C21 C20 C19 122.4(7) . .
N4 C20 C19 121.0(6) . .
C22 C21 C20 119.6(8) . .
C21 C22 C23 118.5(8) . .
C24 C23 C22 122.6(8) . .
C23 C24 C19 121.9(7) . .
O13 C25 C30 118.6(7) . .
O13 C25 C26 125.3(7) . .
C30 C25 C26 116.1(7) . .
C27 C26 C25 121.2(8) . .
C27 C26 N5 115.8(8) . .
C25 C26 N5 123.0(7) . .
C28 C27 C26 120.4(9) . .
C27 C28 C29 119.2(8) . .
C30 C29 C28 120.5(9) . .
C29 C30 C25 122.6(8) . .
C32 C31 N6 118.2(10) . .
C32 C31 C36 119.2(11) . .
N6 C31 C36 122.5(9) . .
O16 C32 C31 125.7(11) . .
O16 C32 C33 118.2(10) . .
C31 C32 C33 116.1(10) . .
C34 C33 C32 121.4(13) . .
C33 C34 C35 119.8(15) . .
C36 C35 C34 127.5(14) . .
C35 C36 C31 115.2(9) . .
O20 C37 C42 115.7(3) . .
O20 C37 C38 128.4(3) . .
C42 C37 C38 115.7 . .
C37 C38 C39 131.2 . .
C37 C38 N7 114.8(4) . .
C39 C38 N7 109.9(4) . .
C37 C38 C40 107.4 . .
C39 C38 C40 26.2 . .
N7 C38 C40 136.0(4) . .
C40 C39 C38 115.7 . .
C39 C40 C41 119.5 . .
C39 C40 C38 38.1 . .
C41 C40 C38 86.1 . .
C40 C41 C42 123.9 . .
C37 C42 C41 104.6 . .
O22 C43 C44 128.9(3) . .
O22 C43 C48 117.3(5) . .
C44 C43 C48 113.0(3) . .
N8 C44 C43 120.9(3) . .
N8 C44 C45 116.3(3) . .
C43 C44 C45 122.7 . .
C46 C45 C44 121.9(3) . .
C45 C46 C47 118.1(6) . .
C48 C47 C46 121.6(7) . .
C47 C48 C43 122.2(6) . .
O25 C49 C54 119.7(7) . .
O25 C49 C50 124.9(7) . .
C54 C49 C50 115.3(7) . .
C51 C50 N9 116.7(7) . .
C51 C50 C49 122.0(7) . .
N9 C50 C49 121.2(6) . .
C52 C51 C50 120.5(8) . .
C51 C52 C53 119.5(8) . .
C54 C53 C52 121.6(9) . .
C53 C54 C49 121.1(8) . .
O28 C55 C60 120.1(6) . .
O28 C55 C56 124.8(6) . .
C60 C55 C56 115.1(6) . .
C55 C56 N10 122.6(6) . .
C55 C56 C57 122.1(6) . .
N10 C56 C57 115.3(6) . .
C58 C57 C56 119.9(7) . .
C57 C58 C59 119.0(7) . .
C60 C59 C58 121.2(7) . .
C59 C60 C55 122.8(7) . .
O31 C61 C66 119.8(6) . .
O31 C61 C62 124.1(6) . .
C66 C61 C62 116.1(6) . .
C61 C62 C63 121.2(7) . .
C61 C62 N11 122.5(6) . .
C63 C62 N11 116.2(7) . .
C64 C63 C62 119.5(9) . .
C63 C64 C65 119.8(8) . .
C66 C65 C64 121.9(8) . .
C65 C66 C61 121.5(8) . .
O34 C67 C68 126.8(7) . .
O34 C67 C72 118.9(8) . .
C68 C67 C72 114.2(7) . .
C69 C68 C67 123.7(8) . .
C69 C68 N12 115.8(8) . .
C67 C68 N12 120.4(7) . .
C70 C69 C68 117.8(11) . .
C69 C70 C71 121.4(10) . .
C72 C71 C70 122.0(9) . .
C71 C72 C67 120.7(10) . .
O37 C73 C78 120.2(6) . .
O37 C73 C74 125.8(6) . .
C78 C73 C74 114.0(6) . .
C75 C74 N13 116.3(6) . .
C75 C74 C73 122.2(6) . .
N13 C74 C73 121.3(6) . .
C76 C75 C74 121.0(6) . .
C75 C76 C77 118.4(6) . .
C78 C77 C76 120.8(7) . .
C77 C78 C73 123.5(6) . .
O40 C79 C84 120.2(6) . .
O40 C79 C80 124.3(6) . .
C84 C79 C80 115.5(6) . .
N14 C80 C81 116.5(6) . .
N14 C80 C79 122.0(6) . .
C81 C80 C79 121.5(6) . .
C82 C81 C80 120.4(7) . .
C81 C82 C83 119.8(7) . .
C84 C83 C82 120.2(7) . .
C83 C84 C79 122.6(7) . .
O43 C85 C90 119.3(6) . .
O43 C85 C86 125.0(6) . .
C90 C85 C86 115.6(6) . .
N15 C86 C85 123.0(6) . .
N15 C86 C87 116.2(6) . .
C85 C86 C87 120.8(6) . .
C88 C87 C86 120.1(7) . .
C87 C88 C89 120.8(7) . .
C90 C89 C88 120.2(8) . .
C89 C90 C85 122.4(7) . .
O46 C91 C96 119.1(9) . .
O46 C91 C92 124.1(7) . .
C96 C91 C92 116.8(8) . .
N16 C92 C91 122.1(7) . .
N16 C92 C93 111.7(9) . .
C91 C92 C93 126.1(9) . .
C94 C93 C92 116.0(13) . .
C93 C94 C95 120.1(12) . .
C94 C95 C96 124.0(11) . .
C91 C96 C95 116.7(11) . .
O49 C97 C98 108.1(12) . .
C99 C98 C97 90(2) . .
C98 C99 C100 86(2) . .
O49 C100 C99 76.8(15) . .
C102 C101 O50 110.8(18) . .
C101 C102 C103 96(2) . .
C104 C103 C102 112(4) . .
C103 C104 O50 106(3) . .
O51 C105 C106 104.1(8) . .
C107 C106 C105 103.2(8) . .
C106 C107 C108 105.2(9) . .
O51 C108 C107 107.4(10) . .
C110 C109 O52 112.7(17) . .
C109 C110 C111 102.5(15) . .
C112 C111 C110 107.9(13) . .
O52 C112 C111 103.5(12) . .

loop_
_geom_bond_atom_site_label_1
_geom_bond_atom_site_label_2
_geom_bond_distance
_geom_bond_site_symmetry_2
Er1 O4 2.231(4) .
Er1 O7 2.237(5) .
Er1 O1 2.256(5) .
Er1 O10 2.270(5) .
Er1 O11 2.391(5) .
Er1 O6 2.408(5) .
Er1 O2 2.417(5) .
Er1 O8 2.434(5) .
Er1 K1 3.944(2) .
Er1 K2 4.242(3) .
Er2 O16 2.216(6) .
Er2 O13 2.233(5) .
Er2 O22 2.258(5) .
Er2 O20 2.296(6) .
Er2 O19 2.325(6) .
Er2 O23 2.393(5) .
Er2 O14 2.403(7) .
Er2 O17 2.472(5) .
Er2 K3 3.706(2) .
Er2 K2 4.119(2) .
Er3 O25 2.211(5) .
Er3 O28 2.224(5) .
Er3 O34 2.241(5) .
Er3 O31 2.249(5) .
Er3 O29 2.378(5) .
Er3 O26 2.422(5) .
Er3 O32 2.446(4) .
Er3 O36 2.509(5) .
Er3 K3 3.829(2) .
Er3 K4 3.920(2) .
Er4 O43 2.229(5) .
Er4 O37 2.229(4) .
Er4 O40 2.233(5) .
Er4 O46 2.328(5) .
Er4 O47 2.365(5) .
Er4 O44 2.386(5) .
Er4 O38 2.396(5) .
Er4 O41 2.451(4) .
Er4 K4 3.840(2) .
Er4 K1 4.213(2) 1_544
K1 O10 2.718(5) .
K1 O49 2.724(8) .
K1 O47 2.766(5) 1_566
K1 O2 2.861(5) .
K1 O4 2.903(5) .
K1 O41 2.916(5) 1_566
K1 O37 3.357(5) 1_566
K1 O48 3.392(9) 1_566
K1 N16 3.441(8) 1_566
K1 Er4 4.213(2) 1_566
K2 O19 2.723(6) .
K2 O8 2.766(5) .
K2 O23 2.793(6) .
K2 O6 2.830(6) .
K2 O51 2.917(7) .
K2 O21A 2.977(11) .
K2 O1 3.219(6) .
K2 O5 3.263(8) .
K2 O9 3.306(6) .
K2 O24 3.348(6) .
K2 N7 3.375(10) .
K2 O13 3.404(6) .
K3 O16 2.696(6) .
K3 O22 2.739(5) .
K3 O31 2.745(5) .
K3 O25 2.772(5) .
K3 O36 2.824(6) .
K3 O20 2.841(6) .
K3 O35 3.114(7) .
K3 N12 3.346(8) .
K4 O52 2.634(10) .
K4 O40 2.828(5) .
K4 O34 2.847(5) .
K4 O43 2.860(5) .
K4 O32 2.899(6) .
K4 O28 2.913(5) .
K4 O46 3.016(6) .
O1 C1 1.293(8) .
O2 N1 1.250(7) .
O3 N1 1.220(8) .
O4 C7 1.281(8) .
O5 N2 1.233(10) .
O6 N2 1.232(8) .
O7 C13 1.285(8) .
O8 N3 1.261(7) .
O9 N3 1.226(7) .
O10 C19 1.314(8) .
O11 N4 1.263(8) .
O12 N4 1.240(8) .
O13 C25 1.314(9) .
O14 N5 1.264(9) .
O15 N5 1.218(9) .
O16 C32 1.353(11) .
O17 N6 1.193(11) .
O18A O18B 0.922(17) .
O18A N6 1.458(19) .
O18B N6 1.271(14) .
O19 N7 1.261(10) .
O20 C37 1.249(6) .
O21A N7 1.374(14) .
O21B N7 1.47(3) .
O22 C43 1.272(6) .
O23 N8 1.264(7) .
O24 N8 1.233(7) .
O25 C49 1.312(8) .
O26 N9 1.258(8) .
O27A O27B 0.796(14) .
O27A N9 1.280(12) .
O27B N9 1.291(15) .
O28 C55 1.302(8) .
O29 N10 1.266(7) .
O30 N10 1.231(7) .
O31 C61 1.309(7) .
O32 N11 1.254(7) .
O33 N11 1.228(8) .
O34 C67 1.300(9) .
O35 N12 1.264(9) .
O36 N12 1.270(8) .
O37 C73 1.304(7) .
O37 K1 3.357(5) 1_544
O38 N13 1.264(7) .
O39 N13 1.235(7) .
O40 C79 1.312(8) .
O41 N14 1.253(7) .
O41 K1 2.916(5) 1_544
O42 N14 1.242(7) .
O43 C85 1.306(8) .
O44 N15 1.263(7) .
O45 N15 1.239(7) .
O46 C91 1.293(9) .
O47 N16 1.277(8) .
O47 K1 2.766(5) 1_544
O48 N16 1.289(10) .
O48 K1 3.392(9) 1_544
O49 C100 1.450(17) .
O49 C97 1.457(17) .
O50 C101 1.44(2) .
O50 C104 1.48(2) .
O51 C105 1.427(11) .
O51 C108 1.463(15) .
O52 C109 1.383(19) .
O52 C112 1.448(16) .
N1 C2 1.424(10) .
N2 C8 1.414(10) .
N3 C14 1.434(9) .
N4 C20 1.426(9) .
N5 C26 1.427(11) .
N6 C31 1.497(16) .
N7 C38 1.577(10) .
N8 C44 1.384(7) .
N9 C50 1.423(10) .
N10 C56 1.423(9) .
N11 C62 1.438(10) .
N12 C68 1.439(11) .
N13 C74 1.422(9) .
N14 C80 1.417(9) .
N15 C86 1.411(9) .
N16 C92 1.391(12) .
N16 K1 3.441(8) 1_544
C1 C2 1.420(10) .
C1 C6 1.437(10) .
C2 C3 1.432(10) .
C3 C4 1.352(12) .
C4 C5 1.409(12) .
C5 C6 1.377(10) .
C7 C12 1.431(9) .
C7 C8 1.441(10) .
C8 C9 1.404(11) .
C9 C10 1.373(12) .
C10 C11 1.402(12) .
C11 C12 1.354(10) .
C13 C14 1.425(10) .
C13 C18 1.427(10) .
C14 C15 1.421(9) .
C15 C16 1.361(11) .
C16 C17 1.401(12) .
C17 C18 1.378(10) .
C19 C24 1.405(10) .
C19 C20 1.438(9) .
C20 C21 1.404(11) .
C21 C22 1.375(13) .
C22 C23 1.396(12) .
C23 C24 1.361(11) .
C25 C30 1.412(11) .
C25 C26 1.416(11) .
C26 C27 1.412(11) .
C27 C28 1.376(13) .
C28 C29 1.401(13) .
C29 C30 1.370(12) .
C31 C32 1.409(16) .
C31 C36 1.509(11) .
C32 C33 1.530(17) .
C33 C34 1.285(16) .
C34 C35 1.369(18) .
C35 C36 1.326(16) .
C37 C42 1.3226 .
C37 C38 1.3656 .
C38 C39 1.3898 .
C38 C40 2.0294 .
C39 C40 0.9942 .
C40 C41 1.3717 .
C41 C42 1.6365 .
C43 C44 1.3986 .
C43 C48 1.511(8) .
C44 C45 1.4266 .
C45 C46 1.372(8) .
C46 C47 1.409(11) .
C47 C48 1.363(10) .
C49 C54 1.399(11) .
C49 C50 1.430(10) .
C50 C51 1.396(10) .
C51 C52 1.330(12) .
C52 C53 1.396(14) .
C53 C54 1.377(11) .
C55 C60 1.414(9) .
C55 C56 1.415(9) .
C56 C57 1.424(9) .
C57 C58 1.373(10) .
C58 C59 1.395(10) .
C59 C60 1.374(10) .
C61 C66 1.410(10) .
C61 C62 1.417(10) .
C62 C63 1.430(10) .
C63 C64 1.364(14) .
C64 C65 1.376(14) .
C65 C66 1.373(10) .
C67 C68 1.434(12) .
C67 C72 1.450(12) .
C68 C69 1.414(12) .
C69 C70 1.361(16) .
C70 C71 1.382(17) .
C71 C72 1.371(13) .
C73 C78 1.421(9) .
C73 C74 1.429(9) .
C74 C75 1.420(9) .
C75 C76 1.353(10) .
C76 C77 1.424(10) .
C77 C78 1.365(9) .
C79 C84 1.411(10) .
C79 C80 1.420(9) .
C80 C81 1.418(10) .
C81 C82 1.351(11) .
C82 C83 1.403(12) .
C83 C84 1.379(10) .
C85 C90 1.412(10) .
C85 C86 1.433(9) .
C86 C87 1.438(9) .
C87 C88 1.324(11) .
C88 C89 1.416(12) .
C89 C90 1.368(10) .
C91 C96 1.361(11) .
C91 C92 1.423(13) .
C92 C93 1.472(14) .
C93 C94 1.293(17) .
C94 C95 1.433(17) .
C95 C96 1.465(15) .
C97 C98 1.471(18) .
C98 C99 1.46(4) .
C99 C100 1.94(4) .
C101 C102 1.40(2) .
C102 C103 1.63(4) .
C103 C104 1.15(4) .
C105 C106 1.527(13) .
C106 C107 1.496(14) .
C107 C108 1.501(15) .
C109 C110 1.37(2) .
C110 C111 1.52(2) .
C111 C112 1.452(17) .
